data_1007157
loop_
_publ_author_name
'Averbuch-Pouchot, M T'
'Durif, A'

_publ_section_title
;
Contribution to the Crystal Chemistry of Tetrametaphosphates(II)
;
_journal_coden_ASTM JSSCBI
_journal_name_full 'Journal of Solid State Chemistry'
_journal_page_first 13
_journal_page_last 19
_journal_paper_doi 10.1016/0022-4596(85)90158-6
_journal_volume 60
_journal_year 1985
_chemical_formula_structural 'Cs Na3 P4 O12 (H2 O)4'
_chemical_formula_sum 'Cs H8 Na3 O16 P4'
_chemical_name_systematic
;
Caesium trisodium tetrametaphosphate tetrahydrate
;
_space_group_IT_number 44
_symmetry_cell_setting orthorhombic
_symmetry_Int_Tables_number 44
_symmetry_space_group_name_Hall 'I 2 -2'
_symmetry_space_group_name_H-M 'I m m 2'
_cell_angle_alpha 90
_cell_angle_beta 90
_cell_angle_gamma 90
_cell_formula_units_Z 2
_cell_length_a 14.50(2)
_cell_length_b 7.804(3)
_cell_length_c 7.006(3)
_cell_volume 792.8
_refine_ls_R_factor_all 0.028
_cod_original_formula_sum 'H8 Cs Na3 O16 P4'
_cod_database_code 1007157

loop_
_symmetry_equiv_pos_as_xyz
x,y,z
-x,-y,z
-x,y,z
x,-y,z
1/2+x,1/2+y,1/2+z
1/2-x,1/2-y,1/2+z
1/2-x,1/2+y,1/2+z
1/2+x,1/2-y,1/2+z

loop_
_atom_site_label
_atom_site_type_symbol
_atom_site_symmetry_multiplicity
_atom_site_Wyckoff_symbol
_atom_site_fract_x
_atom_site_fract_y
_atom_site_fract_z
_atom_site_occupancy
_atom_site_attached_hydrogens
_atom_site_calc_flag
Cs1 Cs1+ 2 a 0. 0. 0. 1. 0 d
P1 P5+ 8 e 0.10103(6) 0.1930(1) 0.4924(2) 1. 0 d
Na1 Na1+ 2 b 0. 0.5 0.1864(6) 1. 0 d
Na2 Na1+ 4 c 0.2784(2) 0. 0.7302(4) 1. 0 d
O1 O2- 8 e 0.1673(2) 0.2161(5) 0.6537(5) 1. 0 d
O2 O2- 8 e 0.3951(2) 0.1975(4) 0.8211(5) 1. 0 d
O3 O2- 4 ? 0.5 0.2996(6) 0.0899(6) 1. 0 d
O4 O2- 4 ? 0.6044(3) 0.5 0.9141(7) 1. 0 d
O5 O2- 4 c 0.2110(4) 0. 0.0389(8) 1. 2 d
O6 O2- 4 ? 0.1290(5) 0.5 0.9293(8) 1. 2 d

loop_
_atom_type_symbol
_atom_type_oxidation_number
Cs1+ 1.000
P5+ 5.000
Na1+ 1.000
O2- -2.000
